data_7706857
loop_
_publ_author_name
'Hu, Lei'
'Mahaut, Damien'
'Tumanov, Nikolay'
'Wouters, Johan'
'Collard, Laurent'
'Robiette, Rapha\"el'
'Berionni, Guillaume'

_publ_section_title
;
 Sterically hindered ortho-substituted phosphatriptycenes as
 configurationally stable P-chirogenic triarylphosphines.
;
_journal_issue 14
_journal_name_full 'Dalton transactions (Cambridge, England : 2003)'
_journal_page_first 4772
_journal_page_last 4777
_journal_paper_doi 10.1039/d1dt00816a
_journal_volume 50
_journal_year 2021
_chemical_formula_moiety 'C21 H16 Cl P'
_chemical_formula_sum 'C21 H16 Cl P'
_chemical_formula_weight 334.76
_chemical_name_common 6-chloro-1,4-dimethyl-10H-5,10-[1,2]benzenoacridophosphine
_chemical_name_systematic 6-chloro-1,4-dimethyl-10H-5,10-[1,2]benzenoacridophosphine
_space_group_crystal_system triclinic
_space_group_IT_number 2
_space_group_name_Hall '-P 1'
_space_group_name_H-M_alt 'P -1'
_atom_sites_solution_hydrogens geom
_atom_sites_solution_primary dual
_atom_sites_solution_secondary difmap
_audit_creation_method SHELXL-2018/3
_audit_update_record
;
2021-02-08 deposited with the CCDC.	2021-03-15 downloaded from the CCDC.
;
_cell_angle_alpha 74.36(2)
_cell_angle_beta 89.257(14)
_cell_angle_gamma 79.319(16)
_cell_formula_units_Z 8
_cell_length_a 13.9870(17)
_cell_length_b 16.009(4)
_cell_length_c 16.436(4)
_cell_measurement_reflns_used 1162
_cell_measurement_temperature 295(2)
_cell_measurement_theta_max 19.6100
_cell_measurement_theta_min 2.8000
_cell_volume 3480.0(13)
_computing_cell_refinement 'CrysAlisPro 1.171.40.53 (Rigaku OD, 2019)'
_computing_data_reduction 'CrysAlisPro 1.171.40.53 (Rigaku OD, 2019)'
_computing_structure_refinement 'SHELXL-2018/3 (Sheldrick, 2018)'
_computing_structure_solution 'SHELXT (Sheldrick, 2015)'
_diffrn_ambient_temperature 295(2)
_diffrn_measured_fraction_theta_full 0.995
_diffrn_measured_fraction_theta_max 0.995
_diffrn_measurement_device_type 'MAR345 image plate'
_diffrn_radiation_monochromator 'Montel multilayer optics ELM33'
_diffrn_radiation_type MoK\a
_diffrn_radiation_wavelength 0.71073
_diffrn_reflns_av_R_equivalents 0.1473
_diffrn_reflns_av_unetI/netI 0.1111
_diffrn_reflns_Laue_measured_fraction_full 0.995
_diffrn_reflns_Laue_measured_fraction_max 0.995
_diffrn_reflns_limit_h_max 11
_diffrn_reflns_limit_h_min -11
_diffrn_reflns_limit_k_max 13
_diffrn_reflns_limit_k_min -13
_diffrn_reflns_limit_l_max 13
_diffrn_reflns_limit_l_min -13
_diffrn_reflns_number 17918
_diffrn_reflns_point_group_measured_fraction_full 0.995
_diffrn_reflns_point_group_measured_fraction_max 0.995
_diffrn_reflns_theta_full 17.225
_diffrn_reflns_theta_max 17.225
_diffrn_reflns_theta_min 2.817
_diffrn_source 'Incoatec I\mS microfocus source'
_exptl_absorpt_coefficient_mu 0.308
_exptl_absorpt_correction_T_max 1.00000
_exptl_absorpt_correction_T_min 0.68868
_exptl_absorpt_correction_type multi-scan
_exptl_absorpt_process_details
;
CrysAlisPro, Agilent Technologies,
Version 1.171.37.35 (release 13-08-2014 CrysAlis171 .NET)
(compiled Aug 13 2014,18:06:01)
Empirical absorption correction using spherical harmonics,
 implemented in SCALE3 ABSPACK scaling algorithm.
;
_exptl_crystal_colour colourless
_exptl_crystal_density_diffrn 1.278
_exptl_crystal_description plate
_exptl_crystal_F_000 1392
_exptl_crystal_size_max 0.200
_exptl_crystal_size_mid 0.140
_exptl_crystal_size_min 0.070
_refine_diff_density_max 0.270
_refine_diff_density_min -0.254
_refine_diff_density_rms 0.049
_refine_ls_extinction_method none
_refine_ls_goodness_of_fit_ref 1.042
_refine_ls_hydrogen_treatment constr
_refine_ls_matrix_type full
_refine_ls_number_parameters 887
_refine_ls_number_reflns 4206
_refine_ls_number_restraints 760
_refine_ls_restrained_S_all 0.966
_refine_ls_R_factor_all 0.1586
_refine_ls_R_factor_gt 0.0877
_refine_ls_shift/su_max 0.000
_refine_ls_shift/su_mean 0.000
_refine_ls_structure_factor_coef Fsqd
_refine_ls_weighting_details 'w=1/[\s^2^(Fo^2^)+(0.0827P)^2^+11.9855P] where P=(Fo^2^+2Fc^2^)/3'
_refine_ls_weighting_scheme calc
_refine_ls_wR_factor_gt 0.1992
_refine_ls_wR_factor_ref 0.2354
_reflns_Friedel_coverage 0.000
_reflns_number_gt 2334
_reflns_number_total 4206
_reflns_threshold_expression 'I > 2\s(I)'
_cod_data_source_file d1dt00816a2.cif
_cod_data_source_block nt0893UCL_N_DAMA
_cod_depositor_comments 'Adding full bibliography for 7706848--7706861.cif.'
_cod_original_cell_volume 3480.1(13)
_cod_database_code 7706857
_shelx_shelxl_version_number 2018/3
_shelx_space_group_comment
;
The symmetry employed for this shelxl refinement is uniquely defined
by the following loop, which should always be used as a source of
symmetry information in preference to the above space-group names.
They are only intended as comments.
;
_shelx_estimated_absorpt_t_min 0.941
_shelx_estimated_absorpt_t_max 0.979

loop_
_space_group_symop_operation_xyz
'x, y, z'
'-x, -y, -z'

loop_
_atom_site_label
_atom_site_type_symbol
_atom_site_fract_x
_atom_site_fract_y
_atom_site_fract_z
_atom_site_U_iso_or_equiv
_atom_site_adp_type
_atom_site_occupancy
_atom_site_site_symmetry_order
_atom_site_calc_flag
_atom_site_refinement_flags_posn
_atom_site_refinement_flags_adp
_atom_site_refinement_flags_occupancy
_atom_site_disorder_assembly
_atom_site_disorder_group
P1B P 0.8016(3) 0.1482(3) 0.4810(3) 0.0684(14) Uani 1 1 d . U . . .
C1B C 0.8871(11) 0.2178(11) 0.4237(9) 0.055(4) Uani 1 1 d . U . . .
C2B C 0.9689(15) 0.1902(13) 0.3858(11) 0.076(5) Uani 1 1 d D . . . .
C4B C 1.0307(14) 0.2398(18) 0.3436(13) 0.096(7) Uani 1 1 d . . . . .
H4B H 1.087345 0.215672 0.321283 0.116 Uiso 1 1 calc R U . . .
C5B C 1.0042(14) 0.3289(19) 0.3356(11) 0.100(7) Uani 1 1 d . . . . .
H5B H 1.041784 0.366622 0.303036 0.120 Uiso 1 1 calc R U . . .
C6B C 0.9236(16) 0.3653(13) 0.3741(10) 0.096(6) Uani 1 1 d D U . . .
H6B H 0.909876 0.425330 0.370293 0.115 Uiso 0.359(12) 1 calc R U P A 2
Cl1B Cl 0.6221(8) 0.0882(5) 0.3906(11) 0.088(3) Uani 0.641(12) 1 d D U P A 1
C3B C 1.008(8) 0.090(4) 0.380(7) 0.147(10) Uani 0.641(12) 1 d . U P A 1
H31B H 0.975075 0.049973 0.420270 0.220 Uiso 0.641(12) 1 calc R U P A 1
H32B H 1.076581 0.073707 0.392548 0.220 Uiso 0.641(12) 1 calc R U P A 1
H33B H 0.994262 0.086162 0.324132 0.220 Uiso 0.641(12) 1 calc R U P A 1
C7B C 0.8980(18) 0.4656(15) 0.3696(15) 0.107(7) Uani 0.641(12) 1 d D U P A 1
H71B H 0.949308 0.494261 0.343119 0.161 Uiso 0.641(12) 1 calc R U P A 1
H72B H 0.890782 0.472377 0.425733 0.161 Uiso 0.641(12) 1 calc R U P A 1
H73B H 0.838159 0.491731 0.337151 0.161 Uiso 0.641(12) 1 calc R U P A 1
Cl1Y Cl 0.999(4) 0.077(2) 0.393(3) 0.147(8) Uani 0.359(12) 1 d D U P A 2
C3Y C 0.613(5) 0.099(2) 0.398(7) 0.088(6) Uani 0.359(12) 1 d D U P A 2
H31Y H 0.678519 0.067271 0.397669 0.131 Uiso 0.359(12) 1 calc R U P A 2
H32Y H 0.574970 0.093803 0.352571 0.131 Uiso 0.359(12) 1 calc R U P A 2
H33Y H 0.585195 0.075097 0.451026 0.131 Uiso 0.359(12) 1 calc R U P A 2
C7Y C 0.592(3) 0.476(2) 0.368(3) 0.120(18) Uani 0.359(12) 1 d D . P A 2
H71Y H 0.654538 0.492490 0.371126 0.181 Uiso 0.359(12) 1 calc R U P A 2
H72Y H 0.554361 0.488436 0.414456 0.181 Uiso 0.359(12) 1 calc R U P A 2
H73Y H 0.558767 0.509678 0.315781 0.181 Uiso 0.359(12) 1 calc R U P A 2
C8B C 0.8635(10) 0.3077(12) 0.4191(9) 0.063(4) Uani 1 1 d . . . . .
C9B C 0.7681(9) 0.3393(10) 0.4593(8) 0.062(3) Uani 1 1 d . . . . .
H9B H 0.757718 0.403081 0.452420 0.075 Uiso 1 1 calc R U . . .
C10B C 0.6852(10) 0.3157(10) 0.4178(8) 0.057(3) Uani 1 1 d . . . . .
C11B C 0.6067(11) 0.3754(11) 0.3748(9) 0.077(4) Uani 1 1 d D . . . .
H11B H 0.602864 0.434963 0.370796 0.092 Uiso 0.641(12) 1 calc R U P A 1
C12B C 0.5336(11) 0.3502(11) 0.3374(9) 0.080(4) Uani 1 1 d . . . . .
H12B H 0.481273 0.392091 0.308608 0.096 Uiso 1 1 calc R U . . .
C13B C 0.5390(10) 0.2635(11) 0.3430(9) 0.070(4) Uani 1 1 d D . . . .
H13B H 0.490502 0.246588 0.316364 0.084 Uiso 1 1 calc R U . . .
C14B C 0.6155(10) 0.1985(10) 0.3879(8) 0.058(3) Uani 1 1 d D . . . .
C15B C 0.6911(9) 0.2232(10) 0.4254(8) 0.057(3) Uani 1 1 d D U . . .
C16B C 0.7769(9) 0.2879(11) 0.5542(9) 0.067(3) Uani 1 1 d . . . . .
C17B C 0.7671(10) 0.3278(11) 0.6192(10) 0.085(4) Uani 1 1 d . . . . .
H17B H 0.754337 0.389101 0.607367 0.102 Uiso 1 1 calc R U . . .
C18B C 0.7765(10) 0.2755(12) 0.7035(10) 0.084(5) Uani 1 1 d . . . . .
H18B H 0.771443 0.301800 0.747778 0.101 Uiso 1 1 calc R U . . .
C19B C 0.7936(10) 0.1821(12) 0.7204(10) 0.083(4) Uani 1 1 d . . . . .
H19B H 0.798311 0.148029 0.776295 0.100 Uiso 1 1 calc R U . . .
C20B C 0.8034(9) 0.1408(11) 0.6580(9) 0.073(4) Uani 1 1 d . . . . .
H20B H 0.816589 0.079499 0.670250 0.087 Uiso 1 1 calc R U . . .
C21B C 0.7930(9) 0.1942(11) 0.5737(9) 0.061(4) Uani 1 1 d . . . . .
Cl1C Cl 0.9435(11) 0.5888(12) 0.4192(10) 0.166(9) Uani 0.367(10) 1 d . . P B 1
Cl1X Cl 0.5552(5) 0.5891(5) 0.4294(5) 0.097(4) Uani 0.633(10) 1 d . . P B 2
P1C P 0.7376(3) 0.6487(3) 0.5127(3) 0.0807(16) Uani 1 1 d . . . . .
C1C C 0.7292(9) 0.6856(10) 0.6085(9) 0.058(4) Uani 1 1 d . . . . .
C2C C 0.7365(10) 0.6289(12) 0.6908(10) 0.070(4) Uani 1 1 d . . . . .
C3C C 0.7594(11) 0.5270(10) 0.7055(9) 0.097(5) Uani 1 1 d . . . . .
H31C H 0.702610 0.507706 0.690712 0.146 Uiso 1 1 calc R U . . .
H32C H 0.777791 0.498844 0.763878 0.146 Uiso 1 1 calc R U . . .
H33C H 0.811860 0.511632 0.670804 0.146 Uiso 1 1 calc R U . . .
C4C C 0.7315(10) 0.6607(12) 0.7579(10) 0.084(5) Uani 1 1 d . . . . .
H4C H 0.739296 0.621757 0.811793 0.100 Uiso 1 1 calc R U . . .
C5C C 0.7139(9) 0.7550(12) 0.7483(10) 0.072(4) Uani 1 1 d . . . . .
H5C H 0.709658 0.776143 0.795900 0.086 Uiso 1 1 calc R U . . .
C6C C 0.7031(9) 0.8155(11) 0.6658(10) 0.061(4) Uani 1 1 d . . . . .
C7C C 0.6817(11) 0.9130(10) 0.6571(10) 0.099(6) Uani 1 1 d . . . . .
H71C H 0.628736 0.940830 0.616618 0.148 Uiso 1 1 calc R U . . .
H72C H 0.738429 0.937417 0.638382 0.148 Uiso 1 1 calc R U . . .
H73C H 0.664276 0.922940 0.710883 0.148 Uiso 1 1 calc R U . . .
C8C C 0.7104(9) 0.7803(10) 0.5977(9) 0.056(4) Uani 1 1 d . . . . .
C9C C 0.6995(9) 0.8357(9) 0.5034(8) 0.051(3) Uani 1 1 d . . . . .
H9C H 0.686457 0.898848 0.500179 0.061 Uiso 1 1 calc R U . . .
C10C C 0.6147(10) 0.8128(11) 0.4604(9) 0.057(4) Uani 1 1 d . . . . .
C11C C 0.5350(10) 0.8743(10) 0.4201(9) 0.070(4) Uani 1 1 d . . . . .
H11C H 0.531690 0.933639 0.416972 0.084 Uiso 1 1 calc R U . . .
C12C C 0.4592(11) 0.8484(11) 0.3839(9) 0.078(5) Uani 1 1 d . . . . .
H12C H 0.403985 0.889063 0.359121 0.093 Uiso 1 1 calc R U . . .
C13C C 0.4699(11) 0.7587(12) 0.3865(9) 0.072(5) Uani 1 1 d . . . . .
H13C H 0.421531 0.740350 0.361106 0.087 Uiso 1 1 calc R U . . .
C14C C 0.5460(11) 0.6998(11) 0.4237(10) 0.071(5) Uani 1 1 d . . . . .
H14C H 0.548502 0.640784 0.425816 0.086 Uiso 0.367(10) 1 calc R U P B 1
C15C C 0.6236(10) 0.7232(10) 0.4603(8) 0.059(4) Uani 1 1 d . . . . .
C16C C 0.7904(10) 0.8135(11) 0.4604(8) 0.057(4) Uani 1 1 d . . . . .
C17C C 0.8491(10) 0.8738(12) 0.4213(10) 0.090(5) Uani 1 1 d . . . . .
H17C H 0.831792 0.932287 0.422842 0.108 Uiso 1 1 calc R U . . .
C18C C 0.9303(12) 0.8490(14) 0.3813(11) 0.098(6) Uani 1 1 d . . . . .
H18C H 0.966201 0.891355 0.354566 0.117 Uiso 1 1 calc R U . . .
C19C C 0.9616(12) 0.7616(14) 0.3793(11) 0.100(6) Uani 1 1 d . . . . .
H19C H 1.017671 0.745514 0.351687 0.120 Uiso 1 1 calc R U . . .
C20C C 0.9058(11) 0.6978(13) 0.4203(10) 0.093(5) Uani 1 1 d . . . . .
H20C H 0.926014 0.638799 0.421181 0.112 Uiso 0.633(10) 1 calc R U P B 2
C21C C 0.8193(10) 0.7243(11) 0.4599(9) 0.065(4) Uani 1 1 d . . . . .
Cl1A Cl 0.9706(4) 0.4505(4) -0.1450(4) 0.098(3) Uani 0.685(10) 1 d D . P C 1
Cl1Z Cl 0.5637(14) 0.4710(17) -0.1628(13) 0.187(11) Uani 0.315(10) 1 d D . P C 2
P1A P 0.7753(3) 0.3737(3) -0.0452(3) 0.0792(16) Uani 1 1 d . . . . .
C1A C 0.7802(9) 0.3000(10) 0.0626(9) 0.059(4) Uani 1 1 d . . . . .
C2A C 0.7765(9) 0.3300(11) 0.1352(10) 0.061(4) Uani 1 1 d . . . . .
C3A C 0.7617(11) 0.4281(9) 0.1313(9) 0.091(5) Uani 1 1 d . . . . .
H31A H 0.796456 0.457799 0.085102 0.137 Uiso 1 1 calc R U . . .
H32A H 0.785786 0.434487 0.183329 0.137 Uiso 1 1 calc R U . . .
H33A H 0.693581 0.453508 0.123211 0.137 Uiso 1 1 calc R U . . .
C4A C 0.7825(11) 0.2678(12) 0.2132(10) 0.081(5) Uani 1 1 d . . . . .
H4A H 0.777977 0.287782 0.261504 0.097 Uiso 1 1 calc R U . . .
C5A C 0.7948(9) 0.1777(11) 0.2231(10) 0.072(5) Uani 1 1 d . . . . .
H5A H 0.799445 0.138201 0.276673 0.086 Uiso 1 1 calc R U . . .
C6A C 0.8001(10) 0.1475(11) 0.1494(11) 0.072(4) Uani 1 1 d . . . . .
C7A C 0.8174(11) 0.0448(10) 0.1594(11) 0.110(6) Uani 1 1 d . . . . .
H71A H 0.764297 0.031293 0.131931 0.166 Uiso 1 1 calc R U . . .
H72A H 0.821180 0.013587 0.218306 0.166 Uiso 1 1 calc R U . . .
H73A H 0.877153 0.027032 0.133891 0.166 Uiso 1 1 calc R U . . .
C8A C 0.7922(9) 0.2069(11) 0.0696(10) 0.061(4) Uani 1 1 d . . . . .
C9A C 0.7951(9) 0.1823(10) -0.0137(8) 0.064(4) Uani 1 1 d . . . . .
H9A H 0.801375 0.118378 -0.003894 0.076 Uiso 1 1 calc R U . . .
C10A C 0.8821(10) 0.2161(11) -0.0646(9) 0.059(4) Uani 1 1 d . . . . .
C11A C 0.9548(10) 0.1576(11) -0.0913(10) 0.080(5) Uani 1 1 d . . . . .
H11A H 0.952843 0.097855 -0.080771 0.095 Uiso 1 1 calc R U . . .
C12A C 1.0297(12) 0.1936(13) -0.1342(10) 0.089(5) Uani 1 1 d . . . . .
H12A H 1.081427 0.156824 -0.150609 0.107 Uiso 1 1 calc R U . . .
C13A C 1.0288(13) 0.2859(13) -0.1538(11) 0.102(6) Uani 1 1 d . . . . .
H13A H 1.078099 0.308224 -0.186071 0.122 Uiso 1 1 calc R U . . .
C14A C 0.9567(12) 0.3444(11) -0.1264(10) 0.085(5) Uani 1 1 d D . . . .
H14A H 0.959390 0.403985 -0.136716 0.102 Uiso 0.315(10) 1 calc R U P C 2
C15A C 0.8791(10) 0.3082(10) -0.0821(9) 0.064(4) Uani 1 1 d . . . . .
C16A C 0.6986(10) 0.2335(11) -0.0675(9) 0.063(4) Uani 1 1 d . . . . .
C17A C 0.6344(12) 0.1922(14) -0.0965(10) 0.100(6) Uani 1 1 d . . . . .
H17A H 0.646182 0.130864 -0.083050 0.120 Uiso 1 1 calc R U . . .
C18A C 0.553(2) 0.2392(18) -0.1449(16) 0.150(9) Uani 1 1 d . . . . .
H18A H 0.509207 0.209693 -0.161969 0.180 Uiso 1 1 calc R U . . .
C19A C 0.5379(16) 0.3227(15) -0.1663(16) 0.136(9) Uani 1 1 d D . . . .
H19E H 0.483938 0.354419 -0.201049 0.163 Uiso 1 1 calc R U . . .
C20A C 0.6010(13) 0.3673(17) -0.1384(11) 0.114(6) Uani 1 1 d D . . . .
H20A H 0.586797 0.428671 -0.156528 0.136 Uiso 0.685(10) 1 calc R U P C 1
C21A C 0.6818(10) 0.3298(11) -0.0871(9) 0.069(4) Uani 1 1 d D . . . .
Cl1D Cl 0.8988(4) 0.9397(4) 0.8701(4) 0.145(2) Uani 1 1 d . . . . .
P1D P 0.7081(3) 0.8802(3) 0.9809(3) 0.0818(16) Uani 1 1 d . . . . .
C1D C 0.6109(11) 0.8367(12) 0.9402(10) 0.071(4) Uani 1 1 d . . . . .
C2D C 0.5345(13) 0.8977(14) 0.8833(12) 0.090(5) Uani 1 1 d . . . . .
C3D C 0.5228(12) 0.9939(11) 0.8564(11) 0.124(7) Uani 1 1 d . . . . .
H31D H 0.479136 1.017002 0.807601 0.148 Uiso 1 1 calc R U . . .
H32D H 0.584990 1.009991 0.842399 0.148 Uiso 1 1 calc R U . . .
H33D H 0.496695 1.017768 0.901383 0.148 Uiso 1 1 calc R U . . .
C4D C 0.4689(13) 0.8560(14) 0.8581(12) 0.111(6) Uani 1 1 d . . . . .
H4D H 0.416745 0.891918 0.823496 0.133 Uiso 1 1 calc R U . . .
C5D C 0.4709(13) 0.7679(14) 0.8779(11) 0.097(6) Uani 1 1 d . . . . .
H5D H 0.423121 0.745572 0.856197 0.117 Uiso 1 1 calc R U . . .
C6D C 0.5479(12) 0.7102(13) 0.9326(10) 0.079(5) Uani 1 1 d . . . . .
C7D C 0.5528(12) 0.6149(11) 0.9517(11) 0.118(6) Uani 1 1 d . . . . .
H71D H 0.511710 0.602474 0.911773 0.177 Uiso 1 1 calc R U . . .
H72D H 0.531111 0.593274 1.007805 0.177 Uiso 1 1 calc R U . . .
H73D H 0.618717 0.586191 0.948009 0.177 Uiso 1 1 calc R U . . .
C8D C 0.6212(10) 0.7468(11) 0.9600(9) 0.062(4) Uani 1 1 d . . . . .
C9D C 0.7133(9) 0.6906(9) 1.0165(8) 0.054(4) Uani 1 1 d . . . . .
H9D H 0.714107 0.627178 1.027711 0.064 Uiso 1 1 calc R U . . .
C10D C 0.8022(10) 0.7154(11) 0.9708(9) 0.058(4) Uani 1 1 d . . . . .
C11D C 0.8752(11) 0.6545(12) 0.9463(10) 0.087(5) Uani 1 1 d . . . . .
H11D H 0.870794 0.595035 0.960898 0.104 Uiso 1 1 calc R U . . .
C12D C 0.9505(12) 0.6804(13) 0.9027(11) 0.092(6) Uani 1 1 d . . . . .
H12D H 0.998996 0.638703 0.889051 0.110 Uiso 1 1 calc R U . . .
C13D C 0.9571(11) 0.7691(13) 0.8774(10) 0.079(5) Uani 1 1 d . . . . .
H13D H 1.008403 0.787091 0.845082 0.095 Uiso 1 1 calc R U . . .
C14D C 0.8874(12) 0.8302(11) 0.9004(9) 0.072(5) Uani 1 1 d . . . . .
C15D C 0.8069(10) 0.8056(10) 0.9464(8) 0.058(4) Uani 1 1 d . . . . .
C16D C 0.7083(10) 0.8078(11) 1.0894(9) 0.063(4) Uani 1 1 d . . . . .
C17D C 0.7085(10) 0.8396(12) 1.1601(10) 0.080(5) Uani 1 1 d . . . . .
H17D H 0.707597 0.899440 1.152875 0.096 Uiso 1 1 calc R U . . .
C18D C 0.7102(10) 0.7838(12) 1.2418(10) 0.075(5) Uani 1 1 d . . . . .
H18D H 0.707006 0.805871 1.288878 0.090 Uiso 1 1 calc R U . . .
C19D C 0.7168(10) 0.6933(12) 1.2505(11) 0.085(5) Uani 1 1 d . . . . .
H19D H 0.721797 0.654251 1.304351 0.102 Uiso 1 1 calc R U . . .
C20D C 0.7159(10) 0.6613(11) 1.1813(10) 0.077(5) Uani 1 1 d . . . . .
H20D H 0.718100 0.601306 1.188563 0.092 Uiso 1 1 calc R U . . .
C21D C 0.7117(9) 0.7186(11) 1.0995(10) 0.060(4) Uani 1 1 d . . . . .

loop_
_atom_site_aniso_label
_atom_site_aniso_U_11
_atom_site_aniso_U_22
_atom_site_aniso_U_33
_atom_site_aniso_U_23
_atom_site_aniso_U_13
_atom_site_aniso_U_12
P1B 0.059(3) 0.102(4) 0.046(3) -0.018(3) 0.005(2) -0.021(3)
C1B 0.035(8) 0.094(9) 0.037(8) -0.020(7) 0.014(7) -0.013(7)
C2B 0.067(14) 0.105(18) 0.047(13) -0.020(12) -0.015(11) 0.003(14)
C4B 0.052(14) 0.14(2) 0.073(16) -0.003(17) 0.021(12) -0.007(16)
C5B 0.054(15) 0.21(3) 0.034(13) -0.001(17) 0.011(11) -0.055(17)
C6B 0.137(15) 0.126(15) 0.047(11) -0.026(13) 0.021(11) -0.082(16)
Cl1B 0.088(5) 0.105(6) 0.085(6) -0.030(4) 0.000(4) -0.044(4)
C3B 0.115(15) 0.223(19) 0.075(19) -0.014(15) 0.016(14) -0.003(13)
C7B 0.146(16) 0.130(16) 0.058(13) -0.012(15) 0.024(12) -0.080(17)
Cl1Y 0.114(12) 0.222(17) 0.077(17) -0.011(13) 0.015(11) -0.004(11)
C3Y 0.085(10) 0.102(6) 0.085(12) -0.025(7) -0.001(10) -0.039(6)
C7Y 0.09(2) 0.099(7) 0.17(5) -0.031(12) -0.04(3) -0.013(8)
C8B 0.055(6) 0.094(12) 0.044(8) -0.021(9) 0.006(6) -0.026(7)
C9B 0.056(6) 0.099(7) 0.039(5) -0.025(5) 0.002(4) -0.023(5)
C10B 0.053(6) 0.094(6) 0.026(7) -0.014(6) 0.004(5) -0.026(5)
C11B 0.068(7) 0.098(6) 0.063(10) -0.017(7) -0.015(6) -0.018(5)
C12B 0.061(8) 0.106(6) 0.071(11) -0.013(8) -0.015(7) -0.021(6)
C13B 0.052(7) 0.109(7) 0.051(9) -0.014(7) 0.004(6) -0.030(6)
C14B 0.049(7) 0.097(6) 0.033(9) -0.014(6) 0.014(5) -0.032(4)
C15B 0.041(6) 0.095(5) 0.038(7) -0.018(5) 0.014(5) -0.025(5)
C16B 0.056(8) 0.117(7) 0.036(5) -0.026(5) -0.001(5) -0.028(7)
C17B 0.091(11) 0.135(8) 0.044(6) -0.038(6) 0.007(7) -0.038(8)
C18B 0.073(11) 0.150(9) 0.040(5) -0.039(8) 0.007(7) -0.032(9)
C19B 0.066(10) 0.148(9) 0.039(8) -0.029(7) 0.022(7) -0.025(9)
C20B 0.053(9) 0.129(8) 0.034(7) -0.019(6) 0.015(7) -0.015(7)
C21B 0.034(8) 0.116(7) 0.036(6) -0.019(6) 0.012(6) -0.027(7)
Cl1C 0.147(15) 0.204(19) 0.130(15) -0.068(13) 0.007(11) 0.039(12)
Cl1X 0.100(6) 0.107(7) 0.102(7) -0.042(5) 0.018(5) -0.047(5)
P1C 0.088(4) 0.089(4) 0.068(4) -0.025(3) 0.006(3) -0.018(3)
C1C 0.058(10) 0.091(8) 0.031(8) -0.022(7) 0.015(7) -0.019(9)
C2C 0.051(10) 0.124(10) 0.036(9) -0.013(8) 0.000(9) -0.032(10)
C3C 0.104(13) 0.118(10) 0.057(13) 0.009(10) 0.005(10) -0.038(11)
C4C 0.060(11) 0.153(11) 0.033(10) -0.014(10) -0.010(9) -0.023(12)
C5C 0.031(9) 0.164(12) 0.036(8) -0.047(9) 0.010(8) -0.029(11)
C6C 0.041(9) 0.114(10) 0.047(8) -0.047(8) 0.009(9) -0.028(9)
C7C 0.096(13) 0.117(11) 0.119(15) -0.070(11) 0.014(11) -0.050(11)
C8C 0.054(9) 0.097(9) 0.029(7) -0.031(7) 0.004(7) -0.025(9)
C9C 0.049(8) 0.074(9) 0.033(7) -0.019(7) 0.004(6) -0.013(7)
C10C 0.048(9) 0.090(10) 0.029(9) -0.009(9) 0.000(6) -0.018(8)
C11C 0.057(10) 0.092(11) 0.052(12) 0.000(9) 0.005(8) -0.020(7)
C12C 0.049(10) 0.111(11) 0.068(13) -0.027(11) -0.007(8) 0.003(9)
C13C 0.055(10) 0.114(13) 0.058(12) -0.040(11) 0.009(8) -0.015(9)
C14C 0.050(10) 0.094(13) 0.080(14) -0.032(10) 0.014(8) -0.024(8)
C15C 0.052(9) 0.091(10) 0.033(9) -0.013(9) 0.007(7) -0.019(8)
C16C 0.037(8) 0.111(11) 0.019(9) -0.013(9) -0.008(6) -0.012(8)
C17C 0.058(11) 0.156(13) 0.063(13) -0.026(11) 0.008(9) -0.045(10)
C18C 0.054(12) 0.184(15) 0.053(13) -0.018(14) 0.006(9) -0.039(12)
C19C 0.046(12) 0.199(17) 0.055(13) -0.038(15) 0.015(9) -0.022(12)
C20C 0.067(12) 0.157(15) 0.056(13) -0.042(12) 0.019(9) -0.005(10)
C21C 0.043(8) 0.118(11) 0.031(9) -0.022(10) -0.001(7) -0.007(9)
Cl1A 0.097(5) 0.113(7) 0.084(6) -0.001(4) 0.017(4) -0.058(4)
Cl1Z 0.146(19) 0.25(3) 0.13(2) -0.003(18) 0.018(15) -0.025(17)
P1A 0.077(3) 0.101(4) 0.050(4) -0.007(3) 0.014(3) -0.013(3)
C1A 0.052(9) 0.096(9) 0.024(8) -0.009(8) -0.001(7) -0.016(9)
C2A 0.055(10) 0.097(10) 0.032(9) -0.015(8) 0.008(9) -0.020(9)
C3A 0.120(14) 0.101(10) 0.041(11) -0.024(9) 0.002(10) 0.012(11)
C4A 0.083(12) 0.125(11) 0.029(9) -0.011(9) 0.001(9) -0.022(12)
C5A 0.048(10) 0.119(10) 0.036(9) 0.009(9) 0.002(9) -0.025(11)
C6A 0.053(10) 0.103(10) 0.050(8) 0.000(8) 0.001(9) -0.024(9)
C7A 0.095(13) 0.104(10) 0.125(16) 0.000(11) 0.019(12) -0.047(11)
C8A 0.047(9) 0.102(9) 0.037(7) -0.015(7) -0.003(8) -0.027(9)
C9A 0.056(8) 0.103(11) 0.042(9) -0.025(8) 0.004(6) -0.033(8)
C10A 0.055(9) 0.095(10) 0.039(10) -0.032(9) 0.003(7) -0.025(8)
C11A 0.053(10) 0.118(12) 0.082(14) -0.048(11) 0.004(8) -0.019(8)
C12A 0.058(11) 0.161(14) 0.061(13) -0.047(13) 0.006(9) -0.024(11)
C13A 0.077(12) 0.162(14) 0.068(14) -0.022(14) 0.018(10) -0.040(12)
C14A 0.086(13) 0.122(14) 0.051(13) -0.012(10) 0.006(9) -0.042(10)
C15A 0.070(9) 0.095(10) 0.038(10) -0.030(10) 0.009(8) -0.027(9)
C16A 0.047(8) 0.133(11) 0.023(9) -0.025(9) 0.020(6) -0.051(8)
C17A 0.089(13) 0.186(16) 0.060(14) -0.057(13) 0.013(10) -0.082(12)
C18A 0.114(17) 0.29(2) 0.059(19) -0.05(2) -0.009(11) -0.072(19)
C19A 0.035(12) 0.30(2) 0.064(17) -0.03(2) 0.000(11) -0.042(16)
C20A 0.067(13) 0.218(17) 0.041(13) -0.022(13) 0.003(9) -0.009(12)
C21A 0.059(9) 0.129(11) 0.026(10) -0.018(10) 0.007(7) -0.040(10)
Cl1D 0.141(5) 0.146(5) 0.148(6) -0.024(4) 0.018(4) -0.053(4)
P1D 0.079(3) 0.099(4) 0.069(4) -0.026(3) 0.002(3) -0.016(3)
C1D 0.055(9) 0.105(10) 0.056(11) -0.022(10) 0.019(7) -0.025(9)
C2D 0.071(12) 0.122(11) 0.077(14) -0.031(11) 0.011(9) -0.013(10)
C3D 0.129(16) 0.118(11) 0.093(16) -0.005(13) 0.000(12) 0.020(12)
C4D 0.067(12) 0.187(14) 0.085(15) -0.041(15) 0.012(10) -0.034(12)
C5D 0.075(12) 0.196(14) 0.057(14) -0.069(13) -0.003(8) -0.063(12)
C6D 0.070(11) 0.142(12) 0.061(13) -0.070(11) 0.018(8) -0.051(9)
C7D 0.128(15) 0.149(12) 0.128(17) -0.093(13) 0.058(12) -0.077(12)
C8D 0.049(8) 0.110(10) 0.040(10) -0.025(9) 0.006(7) -0.037(8)
C9D 0.054(8) 0.068(9) 0.048(9) -0.020(7) 0.007(6) -0.030(7)
C10D 0.045(8) 0.089(10) 0.035(10) -0.005(9) -0.007(7) -0.018(8)
C11D 0.065(11) 0.122(12) 0.073(14) -0.033(11) -0.007(9) -0.005(9)
C12D 0.056(11) 0.140(13) 0.089(16) -0.054(14) 0.001(9) -0.009(11)
C13D 0.059(11) 0.153(14) 0.038(12) -0.041(12) -0.001(9) -0.029(11)
C14D 0.081(12) 0.103(12) 0.049(12) -0.025(10) 0.013(9) -0.051(9)
C15D 0.055(8) 0.094(9) 0.021(10) 0.000(9) 0.001(7) -0.028(8)
C16D 0.063(10) 0.095(10) 0.038(9) -0.025(8) 0.024(7) -0.024(10)
C17D 0.061(10) 0.135(13) 0.053(10) -0.045(9) 0.008(10) -0.016(10)
C18D 0.063(11) 0.138(13) 0.044(9) -0.048(10) 0.009(9) -0.032(11)
C19D 0.066(11) 0.141(13) 0.061(10) -0.037(10) 0.012(10) -0.040(12)
C20D 0.085(12) 0.098(12) 0.056(9) -0.021(8) 0.018(10) -0.038(10)
C21D 0.043(9) 0.094(11) 0.047(8) -0.019(8) 0.007(8) -0.027(9)

loop_
_atom_type_symbol
_atom_type_description
_atom_type_scat_dispersion_real
_atom_type_scat_dispersion_imag
_atom_type_scat_source
C C 0.0033 0.0016 'International Tables Vol C Tables 4.2.6.8 and 6.1.1.4'
H H 0.0000 0.0000 'International Tables Vol C Tables 4.2.6.8 and 6.1.1.4'
P P 0.1023 0.0942 'International Tables Vol C Tables 4.2.6.8 and 6.1.1.4'
Cl Cl 0.1484 0.1585 'International Tables Vol C Tables 4.2.6.8 and 6.1.1.4'

loop_
_geom_angle_atom_site_label_1
_geom_angle_atom_site_label_2
_geom_angle_atom_site_label_3
_geom_angle
_geom_angle_site_symmetry_1
_geom_angle_site_symmetry_3
_geom_angle_publ_flag
C15B P1B C21B 94.6(6) . . ?
C15B P1B C1B 94.6(7) . . ?
C21B P1B C1B 95.4(7) . . ?
C2B C1B C8B 117.2(14) . . ?
C2B C1B P1B 126.6(15) . . ?
C8B C1B P1B 116.1(13) . . ?
C4B C2B C1B 127.3(18) . . ?
C4B C2B C3B 107(4) . . ?
C1B C2B C3B 126(4) . . ?
C4B C2B Cl1Y 116(2) . . ?
C1B C2B Cl1Y 117(2) . . ?
C2B C4B C5B 115(2) . . ?
C2B C4B H4B 122.5 . . ?
C5B C4B H4B 122.5 . . ?
C4B C5B C6B 123(2) . . ?
C4B C5B H5B 118.4 . . ?
C6B C5B H5B 118.4 . . ?
C5B C6B C8B 117.8(17) . . ?
C5B C6B C7B 123(2) . . ?
C8B C6B C7B 119.4(19) . . ?
C5B C6B H6B 121.1 . . ?
C8B C6B H6B 121.1 . . ?
C2B C3B H31B 109.5 . . ?
C2B C3B H32B 109.5 . . ?
H31B C3B H32B 109.5 . . ?
C2B C3B H33B 109.5 . . ?
H31B C3B H33B 109.5 . . ?
H32B C3B H33B 109.5 . . ?
C6B C7B H71B 109.5 . . ?
C6B C7B H72B 109.5 . . ?
H71B C7B H72B 109.5 . . ?
C6B C7B H73B 109.5 . . ?
H71B C7B H73B 109.5 . . ?
H72B C7B H73B 109.5 . . ?
C14B C3Y H31Y 109.5 . . ?
C14B C3Y H32Y 109.5 . . ?
H31Y C3Y H32Y 109.5 . . ?
C14B C3Y H33Y 109.5 . . ?
H31Y C3Y H33Y 109.5 . . ?
H32Y C3Y H33Y 109.5 . . ?
C11B C7Y H71Y 109.5 . . ?
C11B C7Y H72Y 109.5 . . ?
H71Y C7Y H72Y 109.5 . . ?
C11B C7Y H73Y 109.5 . . ?
H71Y C7Y H73Y 109.5 . . ?
H72Y C7Y H73Y 109.5 . . ?
C1B C8B C6B 119.3(14) . . ?
C1B C8B C9B 116.9(15) . . ?
C6B C8B C9B 123.7(17) . . ?
C10B C9B C8B 108.3(11) . . ?
C10B C9B C16B 109.0(11) . . ?
C8B C9B C16B 107.2(12) . . ?
C10B C9B H9B 110.8 . . ?
C8B C9B H9B 110.8 . . ?
C16B C9B H9B 110.8 . . ?
C11B C10B C15B 119.3(14) . . ?
C11B C10B C9B 124.8(15) . . ?
C15B C10B C9B 115.9(13) . . ?
C10B C11B C12B 122.3(16) . . ?
C10B C11B C7Y 122(2) . . ?
C12B C11B C7Y 115(2) . . ?
C10B C11B H11B 118.8 . . ?
C12B C11B H11B 118.8 . . ?
C13B C12B C11B 119.0(16) . . ?
C13B C12B H12B 120.5 . . ?
C11B C12B H12B 120.5 . . ?
C12B C13B C14B 121.9(16) . . ?
C12B C13B H13B 119.0 . . ?
C14B C13B H13B 119.0 . . ?
C15B C14B C13B 119.8(15) . . ?
C15B C14B C3Y 120.6(14) . . ?
C13B C14B C3Y 119.5(14) . . ?
C15B C14B Cl1B 119.5(13) . . ?
C13B C14B Cl1B 120.6(13) . . ?
C14B C15B C10B 117.7(14) . . ?
C14B C15B P1B 126.1(12) . . ?
C10B C15B P1B 116.2(10) . . ?
C17B C16B C21B 119.3(16) . . ?
C17B C16B C9B 123.8(16) . . ?
C21B C16B C9B 116.9(13) . . ?
C16B C17B C18B 119.7(17) . . ?
C16B C17B H17B 120.2 . . ?
C18B C17B H17B 120.2 . . ?
C17B C18B C19B 119.4(16) . . ?
C17B C18B H18B 120.3 . . ?
C19B C18B H18B 120.3 . . ?
C20B C19B C18B 122.4(17) . . ?
C20B C19B H19B 118.8 . . ?
C18B C19B H19B 118.8 . . ?
C19B C20B C21B 117.5(16) . . ?
C19B C20B H20B 121.2 . . ?
C21B C20B H20B 121.2 . . ?
C20B C21B C16B 121.7(14) . . ?
C20B C21B P1B 123.0(13) . . ?
C16B C21B P1B 115.4(12) . . ?
C1C P1C C21C 94.9(6) . . ?
C1C P1C C15C 95.5(7) . . ?
C21C P1C C15C 94.8(7) . . ?
C2C C1C C8C 118.6(14) . . ?
C2C C1C P1C 124.4(13) . . ?
C8C C1C P1C 116.9(11) . . ?
C4C C2C C1C 121.0(18) . . ?
C4C C2C C3C 118.4(17) . . ?
C1C C2C C3C 120.4(15) . . ?
C2C C3C H31C 109.5 . . ?
C2C C3C H32C 109.5 . . ?
H31C C3C H32C 109.5 . . ?
C2C C3C H33C 109.5 . . ?
H31C C3C H33C 109.5 . . ?
H32C C3C H33C 109.5 . . ?
C2C C4C C5C 121.0(18) . . ?
C2C C4C H4C 119.5 . . ?
C5C C4C H4C 119.5 . . ?
C6C C5C C4C 120.1(15) . . ?
C6C C5C H5C 119.9 . . ?
C4C C5C H5C 119.9 . . ?
C8C C6C C5C 117.3(15) . . ?
C8C C6C C7C 123.3(15) . . ?
C5C C6C C7C 119.3(14) . . ?
C6C C7C H71C 109.5 . . ?
C6C C7C H72C 109.5 . . ?
H71C C7C H72C 109.5 . . ?
C6C C7C H73C 109.5 . . ?
H71C C7C H73C 109.5 . . ?
H72C C7C H73C 109.5 . . ?
C6C C8C C1C 121.8(14) . . ?
C6C C8C C9C 124.7(14) . . ?
C1C C8C C9C 113.5(12) . . ?
C16C C9C C10C 109.2(11) . . ?
C16C C9C C8C 109.3(11) . . ?
C10C C9C C8C 108.9(11) . . ?
C16C C9C H9C 109.8 . . ?
C10C C9C H9C 109.8 . . ?
C8C C9C H9C 109.8 . . ?
C11C C10C C15C 119.9(15) . . ?
C11C C10C C9C 124.0(15) . . ?
C15C C10C C9C 116.1(14) . . ?
C10C C11C C12C 120.9(16) . . ?
C10C C11C H11C 119.6 . . ?
C12C C11C H11C 119.6 . . ?
C11C C12C C13C 117.4(16) . . ?
C11C C12C H12C 121.3 . . ?
C13C C12C H12C 121.3 . . ?
C14C C13C C12C 122.2(17) . . ?
C14C C13C H13C 118.9 . . ?
C12C C13C H13C 118.9 . . ?
C13C C14C C15C 122.0(17) . . ?
C13C C14C Cl1X 121.2(14) . . ?
C15C C14C Cl1X 116.8(13) . . ?
C13C C14C H14C 119.0 . . ?
C15C C14C H14C 119.0 . . ?
C14C C15C C10C 117.4(14) . . ?
C14C C15C P1C 127.4(13) . . ?
C10C C15C P1C 115.1(11) . . ?
C17C C16C C21C 118.6(14) . . ?
C17C C16C C9C 124.9(15) . . ?
C21C C16C C9C 116.5(14) . . ?
C18C C17C C16C 121.6(17) . . ?
C18C C17C H17C 119.2 . . ?
C16C C17C H17C 119.2 . . ?
C17C C18C C19C 121.8(19) . . ?
C17C C18C H18C 119.1 . . ?
C19C C18C H18C 119.1 . . ?
C18C C19C C20C 118.4(17) . . ?
C18C C19C H19C 120.8 . . ?
C20C C19C H19C 120.8 . . ?
C21C C20C C19C 119.7(17) . . ?
C21C C20C Cl1C 121.0(15) . . ?
C19C C20C Cl1C 119.3(14) . . ?
C21C C20C H20C 120.1 . . ?
C19C C20C H20C 120.1 . . ?
C16C C21C C20C 119.9(15) . . ?
C16C C21C P1C 115.9(11) . . ?
C20C C21C P1C 124.2(14) . . ?
C21A P1A C15A 96.5(7) . . ?
C21A P1A C1A 96.0(7) . . ?
C15A P1A C1A 95.9(7) . . ?
C2A C1A C8A 120.4(14) . . ?
C2A C1A P1A 123.2(12) . . ?
C8A C1A P1A 116.3(11) . . ?
C4A C2A C1A 118.0(15) . . ?
C4A C2A C3A 119.4(14) . . ?
C1A C2A C3A 122.6(15) . . ?
C2A C3A H31A 109.5 . . ?
C2A C3A H32A 109.5 . . ?
H31A C3A H32A 109.5 . . ?
C2A C3A H33A 109.5 . . ?
H31A C3A H33A 109.5 . . ?
H32A C3A H33A 109.5 . . ?
C5A C4A C2A 123.7(16) . . ?
C5A C4A H4A 118.1 . . ?
C2A C4A H4A 118.1 . . ?
C4A C5A C6A 118.1(17) . . ?
C4A C5A H5A 121.0 . . ?
C6A C5A H5A 121.0 . . ?
C8A C6A C5A 120.7(16) . . ?
C8A C6A C7A 120.4(15) . . ?
C5A C6A C7A 118.9(16) . . ?
C6A C7A H71A 109.5 . . ?
C6A C7A H72A 109.5 . . ?
H71A C7A H72A 109.5 . . ?
C6A C7A H73A 109.5 . . ?
H71A C7A H73A 109.5 . . ?
H72A C7A H73A 109.5 . . ?
C6A C8A C1A 119.1(14) . . ?
C6A C8A C9A 125.3(16) . . ?
C1A C8A C9A 115.6(14) . . ?
C8A C9A C10A 108.8(10) . . ?
C8A C9A C16A 108.3(11) . . ?
C10A C9A C16A 106.9(11) . . ?
C8A C9A H9A 110.9 . . ?
C10A C9A H9A 110.9 . . ?
C16A C9A H9A 110.9 . . ?
C11A C10A C15A 124.3(14) . . ?
C11A C10A C9A 120.7(14) . . ?
C15A C10A C9A 115.0(13) . . ?
C12A C11A C10A 116.2(16) . . ?
C12A C11A H11A 121.9 . . ?
C10A C11A H11A 121.9 . . ?
C11A C12A C13A 121.1(17) . . ?
C11A C12A H12A 119.5 . . ?
C13A C12A H12A 119.5 . . ?
C14A C13A C12A 122.7(18) . . ?
C14A C13A H13A 118.6 . . ?
C12A C13A H13A 118.6 . . ?
C13A C14A C15A 116.7(16) . . ?
C13A C14A Cl1A 118.0(14) . . ?
C15A C14A Cl1A 125.3(13) . . ?
C13A C14A H14A 121.7 . . ?
C15A C14A H14A 121.7 . . ?
C10A C15A C14A 118.8(14) . . ?
C10A C15A P1A 117.4(11) . . ?
C14A C15A P1A 123.8(13) . . ?
C17A C16A C21A 120.6(16) . . ?
C17A C16A C9A 123.4(16) . . ?
C21A C16A C9A 116.0(13) . . ?
C18A C17A C16A 121(2) . . ?
C18A C17A H17A 119.3 . . ?
C16A C17A H17A 119.3 . . ?
C19A C18A C17A 120(3) . . ?
C19A C18A H18A 119.9 . . ?
C17A C18A H18A 119.9 . . ?
C18A C19A C20A 120(3) . . ?
C18A C19A H19E 119.8 . . ?
C20A C19A H19E 119.8 . . ?
C21A C20A C19A 126(2) . . ?
C21A C20A Cl1Z 120.3(18) . . ?
C19A C20A Cl1Z 113.1(17) . . ?
C21A C20A H20A 116.9 . . ?
C19A C20A H20A 116.9 . . ?
C20A C21A C16A 111.2(17) . . ?
C20A C21A P1A 133.8(15) . . ?
C16A C21A P1A 114.8(12) . . ?
C15D P1D C1D 93.8(7) . . ?
C15D P1D C16D 94.8(7) . . ?
C1D P1D C16D 94.3(7) . . ?
C8D C1D C2D 123.9(17) . . ?
C8D C1D P1D 116.5(13) . . ?
C2D C1D P1D 119.3(14) . . ?
C4D C2D C1D 112.5(19) . . ?
C4D C2D C3D 121(2) . . ?
C1D C2D C3D 126.4(18) . . ?
C2D C3D H31D 109.5 . . ?
C2D C3D H32D 109.5 . . ?
H31D C3D H32D 109.5 . . ?
C2D C3D H33D 109.5 . . ?
H31D C3D H33D 109.5 . . ?
H32D C3D H33D 109.5 . . ?
C5D C4D C2D 127(2) . . ?
C5D C4D H4D 116.4 . . ?
C2D C4D H4D 116.4 . . ?
C4D C5D C6D 118.5(18) . . ?
C4D C5D H5D 120.7 . . ?
C6D C5D H5D 120.7 . . ?
C8D C6D C5D 118.6(17) . . ?
C8D C6D C7D 122.3(17) . . ?
C5D C6D C7D 118.9(16) . . ?
C6D C7D H71D 109.5 . . ?
C6D C7D H72D 109.5 . . ?
H71D C7D H72D 109.5 . . ?
C6D C7D H73D 109.5 . . ?
H71D C7D H73D 109.5 . . ?
H72D C7D H73D 109.5 . . ?
C1D C8D C6D 118.8(16) . . ?
C1D C8D C9D 117.1(14) . . ?
C6D C8D C9D 124.0(15) . . ?
C10D C9D C21D 107.4(10) . . ?
C10D C9D C8D 107.7(11) . . ?
C21D C9D C8D 107.9(11) . . ?
C10D C9D H9D 111.2 . . ?
C21D C9D H9D 111.2 . . ?
C8D C9D H9D 111.2 . . ?
C15D C10D C11D 119.5(15) . . ?
C15D C10D C9D 116.7(14) . . ?
C11D C10D C9D 123.5(14) . . ?
C12D C11D C10D 121.2(17) . . ?
C12D C11D H11D 119.4 . . ?
C10D C11D H11D 119.4 . . ?
C11D C12D C13D 120.6(19) . . ?
C11D C12D H12D 119.7 . . ?
C13D C12D H12D 119.7 . . ?
C14D C13D C12D 119.7(18) . . ?
C14D C13D H13D 120.2 . . ?
C12D C13D H13D 120.2 . . ?
C13D C14D C15D 121.5(15) . . ?
C13D C14D Cl1D 118.7(14) . . ?
C15D C14D Cl1D 119.8(13) . . ?
C10D C15D C14D 117.4(14) . . ?
C10D C15D P1D 116.4(11) . . ?
C14D C15D P1D 126.1(12) . . ?
C21D C16D C17D 119.8(15) . . ?
C21D C16D P1D 118.0(12) . . ?
C17D C16D P1D 122.1(13) . . ?
C16D C17D C18D 121.4(17) . . ?
C16D C17D H17D 119.3 . . ?
C18D C17D H17D 119.3 . . ?
C17D C18D C19D 117.7(16) . . ?
C17D C18D H18D 121.2 . . ?
C19D C18D H18D 121.2 . . ?
C20D C19D C18D 121.3(18) . . ?
C20D C19D H19D 119.4 . . ?
C18D C19D H19D 119.4 . . ?
C19D C20D C21D 120.3(16) . . ?
C19D C20D H20D 119.8 . . ?
C21D C20D H20D 119.8 . . ?
C16D C21D C20D 119.4(15) . . ?
C16D C21D C9D 115.1(14) . . ?
C20D C21D C9D 125.5(15) . . ?

loop_
_geom_bond_atom_site_label_1
_geom_bond_atom_site_label_2
_geom_bond_distance
_geom_bond_site_symmetry_2
_geom_bond_publ_flag
P1B C15B 1.850(14) . ?
P1B C21B 1.856(14) . ?
P1B C1B 1.861(14) . ?
C1B C2B 1.354(19) . ?
C1B C8B 1.398(17) . ?
C2B C4B 1.34(2) . ?
C2B C3B 1.63(6) . ?
C2B Cl1Y 1.75(3) . ?
C4B C5B 1.38(2) . ?
C4B H4B 0.9300 . ?
C5B C6B 1.39(2) . ?
C5B H5B 0.9300 . ?
C6B C8B 1.417(19) . ?
C6B C7B 1.56(2) . ?
C6B H6B 0.9300 . ?
Cl1B C14B 1.739(18) . ?
C3B H31B 0.9600 . ?
C3B H32B 0.9600 . ?
C3B H33B 0.9600 . ?
C7B H71B 0.9600 . ?
C7B H72B 0.9600 . ?
C7B H73B 0.9600 . ?
C3Y C14B 1.56(3) . ?
C3Y H31Y 0.9600 . ?
C3Y H32Y 0.9600 . ?
C3Y H33Y 0.9600 . ?
C7Y C11B 1.56(3) . ?
C7Y H71Y 0.9600 . ?
C7Y H72Y 0.9600 . ?
C7Y H73Y 0.9600 . ?
C8B C9B 1.543(17) . ?
C9B C10B 1.508(17) . ?
C9B C16B 1.550(18) . ?
C9B H9B 0.9800 . ?
C10B C11B 1.374(17) . ?
C10B C15B 1.439(17) . ?
C11B C12B 1.374(17) . ?
C11B H11B 0.9300 . ?
C12B C13B 1.354(17) . ?
C12B H12B 0.9300 . ?
C13B C14B 1.402(17) . ?
C13B H13B 0.9300 . ?
C14B C15B 1.399(16) . ?
C16B C17B 1.379(17) . ?
C16B C21B 1.421(18) . ?
C17B C18B 1.406(19) . ?
C17B H17B 0.9300 . ?
C18B C19B 1.419(19) . ?
C18B H18B 0.9300 . ?
C19B C20B 1.355(17) . ?
C19B H19B 0.9300 . ?
C20B C21B 1.412(18) . ?
C20B H20B 0.9300 . ?
Cl1C C20C 1.73(2) . ?
Cl1X C14C 1.730(16) . ?
P1C C1C 1.819(14) . ?
P1C C21C 1.856(15) . ?
P1C C15C 1.867(15) . ?
C1C C2C 1.405(19) . ?
C1C C8C 1.452(17) . ?
C2C C4C 1.328(18) . ?
C2C C3C 1.555(19) . ?
C3C H31C 0.9600 . ?
C3C H32C 0.9600 . ?
C3C H33C 0.9600 . ?
C4C C5C 1.449(19) . ?
C4C H4C 0.9300 . ?
C5C C6C 1.430(19) . ?
C5C H5C 0.9300 . ?
C6C C8C 1.377(17) . ?
C6C C7C 1.500(18) . ?
C7C H71C 0.9600 . ?
C7C H72C 0.9600 . ?
C7C H73C 0.9600 . ?
C8C C9C 1.557(17) . ?
C9C C16C 1.480(16) . ?
C9C C10C 1.538(17) . ?
C9C H9C 0.9800 . ?
C10C C11C 1.382(18) . ?
C10C C15C 1.417(17) . ?
C11C C12C 1.400(17) . ?
C11C H11C 0.9300 . ?
C12C C13C 1.406(18) . ?
C12C H12C 0.9300 . ?
C13C C14C 1.316(18) . ?
C13C H13C 0.9300 . ?
C14C C15C 1.403(18) . ?
C14C H14C 0.9300 . ?
C16C C17C 1.401(18) . ?
C16C C21C 1.411(17) . ?
C17C C18C 1.354(19) . ?
C17C H17C 0.9300 . ?
C18C C19C 1.40(2) . ?
C18C H18C 0.9300 . ?
C19C C20C 1.42(2) . ?
C19C H19C 0.9300 . ?
C20C C21C 1.417(18) . ?
C20C H20C 0.9300 . ?
Cl1A C14A 1.690(16) . ?
Cl1Z C20A 1.59(2) . ?
P1A C21A 1.818(15) . ?
P1A C15A 1.825(14) . ?
P1A C1A 1.838(14) . ?
C1A C2A 1.399(17) . ?
C1A C8A 1.441(17) . ?
C2A C4A 1.388(19) . ?
C2A C3A 1.529(17) . ?
C3A H31A 0.9600 . ?
C3A H32A 0.9600 . ?
C3A H33A 0.9600 . ?
C4A C5A 1.385(18) . ?
C4A H4A 0.9300 . ?
C5A C6A 1.418(18) . ?
C5A H5A 0.9300 . ?
C6A C8A 1.389(19) . ?
C6A C7A 1.581(19) . ?
C7A H71A 0.9600 . ?
C7A H72A 0.9600 . ?
C7A H73A 0.9600 . ?
C8A C9A 1.520(17) . ?
C9A C10A 1.564(17) . ?
C9A C16A 1.583(19) . ?
C9A H9A 0.9800 . ?
C10A C11A 1.401(17) . ?
C10A C15A 1.417(17) . ?
C11A C12A 1.382(18) . ?
C11A H11A 0.9300 . ?
C12A C13A 1.42(2) . ?
C12A H12A 0.9300 . ?
C13A C14A 1.40(2) . ?
C13A H13A 0.9300 . ?
C14A C15A 1.424(18) . ?
C14A H14A 0.9300 . ?
C16A C17A 1.368(18) . ?
C16A C21A 1.461(18) . ?
C17A C18A 1.37(3) . ?
C17A H17A 0.9300 . ?
C18A C19A 1.27(3) . ?
C18A H18A 0.9300 . ?
C19A C20A 1.39(3) . ?
C19A H19E 0.9300 . ?
C20A C21A 1.36(2) . ?
C20A H20A 0.9300 . ?
Cl1D C14D 1.725(15) . ?
P1D C15D 1.840(14) . ?
P1D C1D 1.845(16) . ?
P1D C16D 1.847(15) . ?
C1D C8D 1.366(18) . ?
C1D C2D 1.46(2) . ?
C2D C4D 1.36(2) . ?
C2D C3D 1.46(2) . ?
C3D H31D 0.9600 . ?
C3D H32D 0.9600 . ?
C3D H33D 0.9600 . ?
C4D C5D 1.35(2) . ?
C4D H4D 0.9300 . ?
C5D C6D 1.42(2) . ?
C5D H5D 0.9300 . ?
C6D C8D 1.405(19) . ?
C6D C7D 1.462(19) . ?
C7D H71D 0.9600 . ?
C7D H72D 0.9600 . ?
C7D H73D 0.9600 . ?
C8D C9D 1.576(18) . ?
C9D C10D 1.505(16) . ?
C9D C21D 1.545(17) . ?
C9D H9D 0.9800 . ?
C10D C15D 1.404(17) . ?
C10D C11D 1.411(18) . ?
C11D C12D 1.333(19) . ?
C11D H11D 0.9300 . ?
C12D C13D 1.39(2) . ?
C12D H12D 0.9300 . ?
C13D C14D 1.372(18) . ?
C13D H13D 0.9300 . ?
C14D C15D 1.407(17) . ?
C16D C21D 1.384(18) . ?
C16D C17D 1.390(17) . ?
C17D C18D 1.396(19) . ?
C17D H17D 0.9300 . ?
C18D C19D 1.403(19) . ?
C18D H18D 0.9300 . ?
C19D C20D 1.368(17) . ?
C19D H19D 0.9300 . ?
C20D C21D 1.404(18) . ?
C20D H20D 0.9300 . ?

loop_
_geom_torsion_atom_site_label_1
_geom_torsion_atom_site_label_2
_geom_torsion_atom_site_label_3
_geom_torsion_atom_site_label_4
_geom_torsion
_geom_torsion_site_symmetry_1
_geom_torsion_site_symmetry_2
_geom_torsion_site_symmetry_3
_geom_torsion_site_symmetry_4
_geom_torsion_publ_flag
C15B P1B C1B C2B -131.3(13) . . . . ?
C21B P1B C1B C2B 133.6(13) . . . . ?
C15B P1B C1B C8B 48.3(12) . . . . ?
C21B P1B C1B C8B -46.9(12) . . . . ?
C8B C1B C2B C4B 0(2) . . . . ?
P1B C1B C2B C4B 179.3(14) . . . . ?
C8B C1B C2B C3B -177(5) . . . . ?
P1B C1B C2B C3B 2(5) . . . . ?
C8B C1B C2B Cl1Y 179(2) . . . . ?
P1B C1B C2B Cl1Y -1(3) . . . . ?
C1B C2B C4B C5B -3(3) . . . . ?
C3B C2B C4B C5B 175(4) . . . . ?
Cl1Y C2B C4B C5B 178(3) . . . . ?
C2B C4B C5B C6B 5(3) . . . . ?
C4B C5B C6B C8B -4(3) . . . . ?
C4B C5B C6B C7B 176(2) . . . . ?
C2B C1B C8B C6B 2(2) . . . . ?
P1B C1B C8B C6B -178.0(11) . . . . ?
C2B C1B C8B C9B 177.7(12) . . . . ?
P1B C1B C8B C9B -1.9(17) . . . . ?
C5B C6B C8B C1B 0(2) . . . . ?
C7B C6B C8B C1B -179.4(16) . . . . ?
C5B C6B C8B C9B -175.5(13) . . . . ?
C7B C6B C8B C9B 5(2) . . . . ?
C1B C8B C9B C10B -57.9(17) . . . . ?
C6B C8B C9B C10B 118.1(15) . . . . ?
C1B C8B C9B C16B 59.5(16) . . . . ?
C6B C8B C9B C16B -124.5(15) . . . . ?
C8B C9B C10B C11B -120.5(15) . . . . ?
C16B C9B C10B C11B 123.2(15) . . . . ?
C8B C9B C10B C15B 59.7(16) . . . . ?
C16B C9B C10B C15B -56.5(15) . . . . ?
C15B C10B C11B C12B -1(2) . . . . ?
C9B C10B C11B C12B 179.3(13) . . . . ?
C15B C10B C11B C7Y 176(2) . . . . ?
C9B C10B C11B C7Y -3(3) . . . . ?
C10B C11B C12B C13B 0(2) . . . . ?
C7Y C11B C12B C13B -177(2) . . . . ?
C11B C12B C13B C14B 2(2) . . . . ?
C12B C13B C14B C15B -3(2) . . . . ?
C12B C13B C14B C3Y 175(6) . . . . ?
C12B C13B C14B Cl1B -177.7(13) . . . . ?
C13B C14B C15B C10B 1.6(18) . . . . ?
C3Y C14B C15B C10B -176(6) . . . . ?
Cl1B C14B C15B C10B 176.8(11) . . . . ?
C13B C14B C15B P1B -175.9(10) . . . . ?
C3Y C14B C15B P1B 6(6) . . . . ?
Cl1B C14B C15B P1B -0.7(17) . . . . ?
C11B C10B C15B C14B 0.1(19) . . . . ?
C9B C10B C15B C14B 179.9(11) . . . . ?
C11B C10B C15B P1B 177.8(10) . . . . ?
C9B C10B C15B P1B -2.4(15) . . . . ?
C21B P1B C15B C14B -132.7(11) . . . . ?
C1B P1B C15B C14B 131.5(12) . . . . ?
C21B P1B C15B C10B 49.7(11) . . . . ?
C1B P1B C15B C10B -46.1(11) . . . . ?
C10B C9B C16B C17B -119.5(14) . . . . ?
C8B C9B C16B C17B 123.5(14) . . . . ?
C10B C9B C16B C21B 58.4(16) . . . . ?
C8B C9B C16B C21B -58.6(16) . . . . ?
C21B C16B C17B C18B 2(2) . . . . ?
C9B C16B C17B C18B -179.9(13) . . . . ?
C16B C17B C18B C19B -1(2) . . . . ?
C17B C18B C19B C20B 1(2) . . . . ?
C18B C19B C20B C21B -2(2) . . . . ?
C19B C20B C21B C16B 2.7(19) . . . . ?
C19B C20B C21B P1B -178.6(10) . . . . ?
C17B C16B C21B C20B -3(2) . . . . ?
C9B C16B C21B C20B 179.1(11) . . . . ?
C17B C16B C21B P1B 178.3(10) . . . . ?
C9B C16B C21B P1B 0.3(15) . . . . ?
C15B P1B C21B C20B 133.3(11) . . . . ?
C1B P1B C21B C20B -131.6(12) . . . . ?
C15B P1B C21B C16B -47.9(11) . . . . ?
C1B P1B C21B C16B 47.2(11) . . . . ?
C21C P1C C1C C2C -135.4(12) . . . . ?
C15C P1C C1C C2C 129.3(12) . . . . ?
C21C P1C C1C C8C 46.7(11) . . . . ?
C15C P1C C1C C8C -48.7(11) . . . . ?
C8C C1C C2C C4C -3(2) . . . . ?
P1C C1C C2C C4C 178.7(11) . . . . ?
C8C C1C C2C C3C -178.3(11) . . . . ?
P1C C1C C2C C3C 3.8(19) . . . . ?
C1C C2C C4C C5C 3(2) . . . . ?
C3C C2C C4C C5C 177.8(12) . . . . ?
C2C C4C C5C C6C -1(2) . . . . ?
C4C C5C C6C C8C -0.2(19) . . . . ?
C4C C5C C6C C7C 178.0(12) . . . . ?
C5C C6C C8C C1C -0.6(18) . . . . ?
C7C C6C C8C C1C -178.7(12) . . . . ?
C5C C6C C8C C9C 179.3(12) . . . . ?
C7C C6C C8C C9C 1(2) . . . . ?
C2C C1C C8C C6C 2.3(19) . . . . ?
P1C C1C C8C C6C -179.7(10) . . . . ?
C2C C1C C8C C9C -177.6(12) . . . . ?
P1C C1C C8C C9C 0.5(15) . . . . ?
C6C C8C C9C C16C 120.2(14) . . . . ?
C1C C8C C9C C16C -60.0(15) . . . . ?
C6C C8C C9C C10C -120.6(13) . . . . ?
C1C C8C C9C C10C 59.3(14) . . . . ?
C16C C9C C10C C11C -117.6(15) . . . . ?
C8C C9C C10C C11C 123.1(14) . . . . ?
C16C C9C C10C C15C 59.6(16) . . . . ?
C8C C9C C10C C15C -59.7(15) . . . . ?
C15C C10C C11C C12C 4(2) . . . . ?
C9C C10C C11C C12C -178.5(12) . . . . ?
C10C C11C C12C C13C -3(2) . . . . ?
C11C C12C C13C C14C 2(2) . . . . ?
C12C C13C C14C C15C -3(2) . . . . ?
C12C C13C C14C Cl1X 177.6(11) . . . . ?
C13C C14C C15C C10C 4(2) . . . . ?
Cl1X C14C C15C C10C -176.5(10) . . . . ?
C13C C14C C15C P1C -178.3(11) . . . . ?
Cl1X C14C C15C P1C 1.4(18) . . . . ?
C11C C10C C15C C14C -5(2) . . . . ?
C9C C10C C15C C14C 178.2(11) . . . . ?
C11C C10C C15C P1C 177.3(10) . . . . ?
C9C C10C C15C P1C -0.1(15) . . . . ?
C1C P1C C15C C14C -129.2(13) . . . . ?
C21C P1C C15C C14C 135.3(13) . . . . ?
C1C P1C C15C C10C 48.8(11) . . . . ?
C21C P1C C15C C10C -46.7(11) . . . . ?
C10C C9C C16C C17C 120.8(15) . . . . ?
C8C C9C C16C C17C -120.2(15) . . . . ?
C10C C9C C16C C21C -59.7(16) . . . . ?
C8C C9C C16C C21C 59.3(15) . . . . ?
C21C C16C C17C C18C 2(2) . . . . ?
C9C C16C C17C C18C -178.5(14) . . . . ?
C16C C17C C18C C19C -2(3) . . . . ?
C17C C18C C19C C20C 0(3) . . . . ?
C18C C19C C20C C21C 2(3) . . . . ?
C18C C19C C20C Cl1C -179.6(15) . . . . ?
C17C C16C C21C C20C 0(2) . . . . ?
C9C C16C C21C C20C -179.6(12) . . . . ?
C17C C16C C21C P1C -179.9(10) . . . . ?
C9C C16C C21C P1C 0.6(16) . . . . ?
C19C C20C C21C C16C -2(2) . . . . ?
Cl1C C20C C21C C16C 179.6(13) . . . . ?
C19C C20C C21C P1C 178.0(12) . . . . ?
Cl1C C20C C21C P1C -1(2) . . . . ?
C1C P1C C21C C16C -48.6(12) . . . . ?
C15C P1C C21C C16C 47.4(12) . . . . ?
C1C P1C C21C C20C 131.6(13) . . . . ?
C15C P1C C21C C20C -132.4(13) . . . . ?
C21A P1A C1A C2A -131.1(12) . . . . ?
C15A P1A C1A C2A 131.8(12) . . . . ?
C21A P1A C1A C8A 51.3(11) . . . . ?
C15A P1A C1A C8A -45.9(11) . . . . ?
C8A C1A C2A C4A -1(2) . . . . ?
P1A C1A C2A C4A -178.9(11) . . . . ?
C8A C1A C2A C3A -178.6(12) . . . . ?
P1A C1A C2A C3A 3.8(19) . . . . ?
C1A C2A C4A C5A 2(2) . . . . ?
C3A C2A C4A C5A 179.3(13) . . . . ?
C2A C4A C5A C6A -1(2) . . . . ?
C4A C5A C6A C8A -1(2) . . . . ?
C4A C5A C6A C7A 178.2(13) . . . . ?
C5A C6A C8A C1A 1(2) . . . . ?
C7A C6A C8A C1A -177.6(12) . . . . ?
C5A C6A C8A C9A -178.9(12) . . . . ?
C7A C6A C8A C9A 2(2) . . . . ?
C2A C1A C8A C6A 0(2) . . . . ?
P1A C1A C8A C6A 177.6(10) . . . . ?
C2A C1A C8A C9A 179.9(12) . . . . ?
P1A C1A C8A C9A -2.4(15) . . . . ?
C6A C8A C9A C10A -120.5(15) . . . . ?
C1A C8A C9A C10A 59.4(16) . . . . ?
C6A C8A C9A C16A 123.7(15) . . . . ?
C1A C8A C9A C16A -56.4(15) . . . . ?
C8A C9A C10A C11A 123.3(14) . . . . ?
C16A C9A C10A C11A -120.0(14) . . . . ?
C8A C9A C10A C15A -57.9(17) . . . . ?
C16A C9A C10A C15A 58.8(15) . . . . ?
C15A C10A C11A C12A 3(2) . . . . ?
C9A C10A C11A C12A -178.6(13) . . . . ?
C10A C11A C12A C13A -3(2) . . . . ?
C11A C12A C13A C14A 4(3) . . . . ?
C12A C13A C14A C15A -4(3) . . . . ?
C12A C13A C14A Cl1A 173.6(13) . . . . ?
C11A C10A C15A C14A -3(2) . . . . ?
C9A C10A C15A C14A 178.5(12) . . . . ?
C11A C10A C15A P1A 177.6(11) . . . . ?
C9A C10A C15A P1A -1.1(16) . . . . ?
C13A C14A C15A C10A 3(2) . . . . ?
Cl1A C14A C15A C10A -174.2(12) . . . . ?
C13A C14A C15A P1A -177.2(12) . . . . ?
Cl1A C14A C15A P1A 5(2) . . . . ?
C21A P1A C15A C10A -49.2(12) . . . . ?
C1A P1A C15A C10A 47.5(12) . . . . ?
C21A P1A C15A C14A 131.3(13) . . . . ?
C1A P1A C15A C14A -132.0(13) . . . . ?
C8A C9A C16A C17A -122.6(14) . . . . ?
C10A C9A C16A C17A 120.4(14) . . . . ?
C8A C9A C16A C21A 58.8(15) . . . . ?
C10A C9A C16A C21A -58.2(14) . . . . ?
C21A C16A C17A C18A 0(3) . . . . ?
C9A C16A C17A C18A -178.2(17) . . . . ?
C16A C17A C18A C19A 3(4) . . . . ?
C17A C18A C19A C20A -3(5) . . . . ?
C18A C19A C20A C21A -1(4) . . . . ?
C18A C19A C20A Cl1Z -173(3) . . . . ?
C19A C20A C21A C16A 3(2) . . . . ?
Cl1Z C20A C21A C16A 175.5(14) . . . . ?
C19A C20A C21A P1A 178.2(15) . . . . ?
Cl1Z C20A C21A P1A -10(3) . . . . ?
C17A C16A C21A C20A -3.1(19) . . . . ?
C9A C16A C21A C20A 175.6(12) . . . . ?
C17A C16A C21A P1A -179.0(10) . . . . ?
C9A C16A C21A P1A -0.3(15) . . . . ?
C15A P1A C21A C20A -126.2(16) . . . . ?
C1A P1A C21A C20A 137.2(16) . . . . ?
C15A P1A C21A C16A 48.6(11) . . . . ?
C1A P1A C21A C16A -48.1(11) . . . . ?
C15D P1D C1D C8D 47.2(13) . . . . ?
C16D P1D C1D C8D -48.0(12) . . . . ?
C15D P1D C1D C2D -126.8(12) . . . . ?
C16D P1D C1D C2D 138.1(12) . . . . ?
C8D C1D C2D C4D 6(2) . . . . ?
P1D C1D C2D C4D 179.4(12) . . . . ?
C8D C1D C2D C3D -176.5(15) . . . . ?
P1D C1D C2D C3D -3(2) . . . . ?
C1D C2D C4D C5D -3(3) . . . . ?
C3D C2D C4D C5D 179.7(18) . . . . ?
C2D C4D C5D C6D 2(3) . . . . ?
C4D C5D C6D C8D -3(3) . . . . ?
C4D C5D C6D C7D -177.7(15) . . . . ?
C2D C1D C8D C6D -8(2) . . . . ?
P1D C1D C8D C6D 178.2(10) . . . . ?
C2D C1D C8D C9D 174.9(13) . . . . ?
P1D C1D C8D C9D 1.2(17) . . . . ?
C5D C6D C8D C1D 7(2) . . . . ?
C7D C6D C8D C1D -179.4(14) . . . . ?
C5D C6D C8D C9D -176.6(13) . . . . ?
C7D C6D C8D C9D -3(2) . . . . ?
C1D C8D C9D C10D -58.5(16) . . . . ?
C6D C8D C9D C10D 124.7(14) . . . . ?
C1D C8D C9D C21D 57.1(16) . . . . ?
C6D C8D C9D C21D -119.7(14) . . . . ?
C21D C9D C10D C15D -61.9(16) . . . . ?
C8D C9D C10D C15D 54.1(15) . . . . ?
C21D C9D C10D C11D 123.3(15) . . . . ?
C8D C9D C10D C11D -120.8(15) . . . . ?
C15D C10D C11D C12D 2(2) . . . . ?
C9D C10D C11D C12D 177.0(14) . . . . ?
C10D C11D C12D C13D -2(3) . . . . ?
C11D C12D C13D C14D 3(3) . . . . ?
C12D C13D C14D C15D -3(2) . . . . ?
C12D C13D C14D Cl1D 178.6(12) . . . . ?
C11D C10D C15D C14D -2(2) . . . . ?
C9D C10D C15D C14D -177.2(12) . . . . ?
C11D C10D C15D P1D 179.7(10) . . . . ?
C9D C10D C15D P1D 4.6(16) . . . . ?
C13D C14D C15D C10D 2(2) . . . . ?
Cl1D C14D C15D C10D -178.8(11) . . . . ?
C13D C14D C15D P1D -179.7(12) . . . . ?
Cl1D C14D C15D P1D -0.8(18) . . . . ?
C1D P1D C15D C10D -51.1(12) . . . . ?
C16D P1D C15D C10D 43.5(12) . . . . ?
C1D P1D C15D C14D 130.9(13) . . . . ?
C16D P1D C15D C14D -134.5(13) . . . . ?
C15D P1D C16D C21D -45.5(12) . . . . ?
C1D P1D C16D C21D 48.7(12) . . . . ?
C15D P1D C16D C17D 132.2(12) . . . . ?
C1D P1D C16D C17D -133.6(12) . . . . ?
C21D C16D C17D C18D -1(2) . . . . ?
P1D C16D C17D C18D -179.0(11) . . . . ?
C16D C17D C18D C19D 3(2) . . . . ?
C17D C18D C19D C20D -4(2) . . . . ?
C18D C19D C20D C21D 2(2) . . . . ?
C17D C16D C21D C20D 0(2) . . . . ?
P1D C16D C21D C20D 177.4(10) . . . . ?
C17D C16D C21D C9D -178.7(11) . . . . ?
P1D C16D C21D C9D -1.0(17) . . . . ?
C19D C20D C21D C16D 0(2) . . . . ?
C19D C20D C21D C9D 178.1(12) . . . . ?
C10D C9D C21D C16D 59.5(16) . . . . ?
C8D C9D C21D C16D -56.3(15) . . . . ?
C10D C9D C21D C20D -118.8(15) . . . . ?
C8D C9D C21D C20D 125.4(15) . . . . ?
